data_4330395
loop_
_publ_author_name
'Rui-Biao Lin'
'Da Chen'
'Yan-Yong Lin'
'Jie-Peng Zhang'
'Xiao-Ming Chen'

_publ_section_title
;
 A Zeolite-Like Zinc Triazolate Framework with High Gas Adsorption and
 Separation Performance
;
_journal_name_full 'Inorganic Chemistry'
_journal_page_first 9950
_journal_page_last 9955
_journal_paper_doi 10.1021/ic301463z
_journal_volume 51
_journal_year 2012
_chemical_formula_sum 'C4 H6 N8 O Zn'
_chemical_formula_weight 247.54
_chemical_name_systematic
; 
 ? 
;
_space_group_IT_number 227
_symmetry_cell_setting cubic
_symmetry_space_group_name_Hall '-F 4vw 2vw 3'
_symmetry_space_group_name_H-M 'F d -3 m :2'
_atom_sites_solution_hydrogens geom
_atom_sites_solution_primary direct
_atom_sites_solution_secondary difmap
_audit_creation_method SHELXL-97
_cell_angle_alpha 90.00
_cell_angle_beta 90.00
_cell_angle_gamma 90.00
_cell_formula_units_Z 8
_cell_length_a 13.9429(16)
_cell_length_b 13.9429(16)
_cell_length_c 13.9429(16)
_cell_measurement_temperature 123(2)
_cell_volume 2710.6(5)
_computing_structure_refinement 'SHELXL-97 (Sheldrick, 1997)'
_computing_structure_solution 'SHELXS-97 (Sheldrick, 1990)'
_diffrn_ambient_temperature 123(2)
_diffrn_measured_fraction_theta_full 1.000
_diffrn_measured_fraction_theta_max 1.000
_diffrn_measurement_device_type 'Bruker Apex CCD'
_diffrn_measurement_method '/w scan'
_diffrn_radiation_monochromator graphite
_diffrn_radiation_source 'fine-focus sealed tube'
_diffrn_radiation_type MoK\a
_diffrn_radiation_wavelength 0.71073
_diffrn_reflns_av_R_equivalents 0.0217
_diffrn_reflns_av_sigmaI/netI 0.0187
_diffrn_reflns_limit_h_max 12
_diffrn_reflns_limit_h_min -17
_diffrn_reflns_limit_k_max 17
_diffrn_reflns_limit_k_min -13
_diffrn_reflns_limit_l_max 17
_diffrn_reflns_limit_l_min -17
_diffrn_reflns_number 2612
_diffrn_reflns_theta_full 26.89
_diffrn_reflns_theta_max 26.89
_diffrn_reflns_theta_min 2.53
_exptl_absorpt_coefficient_mu 1.800
_exptl_absorpt_correction_T_max 0.7147
_exptl_absorpt_correction_T_min 0.6618
_exptl_absorpt_correction_type multi-scan
_exptl_absorpt_process_details SADABS
_exptl_crystal_colour colorless
_exptl_crystal_density_diffrn 1.213
_exptl_crystal_description block
_exptl_crystal_F_000 992
_exptl_crystal_size_max 0.25
_exptl_crystal_size_mid 0.25
_exptl_crystal_size_min 0.20
_refine_diff_density_max 0.370
_refine_diff_density_min -0.161
_refine_diff_density_rms 0.057
_refine_ls_extinction_coef 0.018(5)
_refine_ls_extinction_expression Fc^*^=kFc[1+0.001xFc^2^\l^3^/sin(2\q)]^-1/4^
_refine_ls_extinction_method SHELXL
_refine_ls_goodness_of_fit_ref 1.023
_refine_ls_hydrogen_treatment constr
_refine_ls_matrix_type full
_refine_ls_number_parameters 23
_refine_ls_number_reflns 173
_refine_ls_number_restraints 20
_refine_ls_restrained_S_all 1.549
_refine_ls_R_factor_all 0.0882
_refine_ls_R_factor_gt 0.0758
_refine_ls_shift/su_max 0.000
_refine_ls_shift/su_mean 0.000
_refine_ls_structure_factor_coef Fsqd
_refine_ls_weighting_details 'calc w=1/[\s^2^(Fo^2^)+(0.0427P)^2^+18.7400P] where P=(Fo^2^+2Fc^2^)/3'
_refine_ls_weighting_scheme calc
_refine_ls_wR_factor_gt 0.1593
_refine_ls_wR_factor_ref 0.1777
_reflns_number_gt 99
_reflns_number_total 173
_reflns_threshold_expression >2sigma(I)
_cod_data_source_file ic301463z_si_002_1.cif
_cod_data_source_block 1c
_cod_original_sg_symbol_Hall '-F 4vw 2vw'
_cod_original_sg_symbol_H-M 'F d -3 m'
_cod_database_code 4330395

loop_
_symmetry_equiv_pos_as_xyz
'x, y, z'
'-x+3/4, -y+1/4, z+1/2'
'-x+1/4, y+1/2, -z+3/4'
'x+1/2, -y+3/4, -z+1/4'
'z, x, y'
'z+1/2, -x+3/4, -y+1/4'
'-z+3/4, -x+1/4, y+1/2'
'-z+1/4, x+1/2, -y+3/4'
'y, z, x'
'-y+1/4, z+1/2, -x+3/4'
'y+1/2, -z+3/4, -x+1/4'
'-y+3/4, -z+1/4, x+1/2'
'y+3/4, x+1/4, -z+1/2'
'-y, -x, -z'
'y+1/4, -x+1/2, z+3/4'
'-y+1/2, x+3/4, z+1/4'
'x+3/4, z+1/4, -y+1/2'
'-x+1/2, z+3/4, y+1/4'
'-x, -z, -y'
'x+1/4, -z+1/2, y+3/4'
'z+3/4, y+1/4, -x+1/2'
'z+1/4, -y+1/2, x+3/4'
'-z+1/2, y+3/4, x+1/4'
'-z, -y, -x'
'x, y+1/2, z+1/2'
'-x+3/4, -y+3/4, z+1'
'-x+1/4, y+1, -z+5/4'
'x+1/2, -y+5/4, -z+3/4'
'z, x+1/2, y+1/2'
'z+1/2, -x+5/4, -y+3/4'
'-z+3/4, -x+3/4, y+1'
'-z+1/4, x+1, -y+5/4'
'y, z+1/2, x+1/2'
'-y+1/4, z+1, -x+5/4'
'y+1/2, -z+5/4, -x+3/4'
'-y+3/4, -z+3/4, x+1'
'y+3/4, x+3/4, -z+1'
'-y, -x+1/2, -z+1/2'
'y+1/4, -x+1, z+5/4'
'-y+1/2, x+5/4, z+3/4'
'x+3/4, z+3/4, -y+1'
'-x+1/2, z+5/4, y+3/4'
'-x, -z+1/2, -y+1/2'
'x+1/4, -z+1, y+5/4'
'z+3/4, y+3/4, -x+1'
'z+1/4, -y+1, x+5/4'
'-z+1/2, y+5/4, x+3/4'
'-z, -y+1/2, -x+1/2'
'x+1/2, y, z+1/2'
'-x+5/4, -y+1/4, z+1'
'-x+3/4, y+1/2, -z+5/4'
'x+1, -y+3/4, -z+3/4'
'z+1/2, x, y+1/2'
'z+1, -x+3/4, -y+3/4'
'-z+5/4, -x+1/4, y+1'
'-z+3/4, x+1/2, -y+5/4'
'y+1/2, z, x+1/2'
'-y+3/4, z+1/2, -x+5/4'
'y+1, -z+3/4, -x+3/4'
'-y+5/4, -z+1/4, x+1'
'y+5/4, x+1/4, -z+1'
'-y+1/2, -x, -z+1/2'
'y+3/4, -x+1/2, z+5/4'
'-y+1, x+3/4, z+3/4'
'x+5/4, z+1/4, -y+1'
'-x+1, z+3/4, y+3/4'
'-x+1/2, -z, -y+1/2'
'x+3/4, -z+1/2, y+5/4'
'z+5/4, y+1/4, -x+1'
'z+3/4, -y+1/2, x+5/4'
'-z+1, y+3/4, x+3/4'
'-z+1/2, -y, -x+1/2'
'x+1/2, y+1/2, z'
'-x+5/4, -y+3/4, z+1/2'
'-x+3/4, y+1, -z+3/4'
'x+1, -y+5/4, -z+1/4'
'z+1/2, x+1/2, y'
'z+1, -x+5/4, -y+1/4'
'-z+5/4, -x+3/4, y+1/2'
'-z+3/4, x+1, -y+3/4'
'y+1/2, z+1/2, x'
'-y+3/4, z+1, -x+3/4'
'y+1, -z+5/4, -x+1/4'
'-y+5/4, -z+3/4, x+1/2'
'y+5/4, x+3/4, -z+1/2'
'-y+1/2, -x+1/2, -z'
'y+3/4, -x+1, z+3/4'
'-y+1, x+5/4, z+1/4'
'x+5/4, z+3/4, -y+1/2'
'-x+1, z+5/4, y+1/4'
'-x+1/2, -z+1/2, -y'
'x+3/4, -z+1, y+3/4'
'z+5/4, y+3/4, -x+1/2'
'z+3/4, -y+1, x+3/4'
'-z+1, y+5/4, x+1/4'
'-z+1/2, -y+1/2, -x'
'-x, -y, -z'
'x-3/4, y-1/4, -z-1/2'
'x-1/4, -y-1/2, z-3/4'
'-x-1/2, y-3/4, z-1/4'
'-z, -x, -y'
'-z-1/2, x-3/4, y-1/4'
'z-3/4, x-1/4, -y-1/2'
'z-1/4, -x-1/2, y-3/4'
'-y, -z, -x'
'y-1/4, -z-1/2, x-3/4'
'-y-1/2, z-3/4, x-1/4'
'y-3/4, z-1/4, -x-1/2'
'-y-3/4, -x-1/4, z-1/2'
'y, x, z'
'-y-1/4, x-1/2, -z-3/4'
'y-1/2, -x-3/4, -z-1/4'
'-x-3/4, -z-1/4, y-1/2'
'x-1/2, -z-3/4, -y-1/4'
'x, z, y'
'-x-1/4, z-1/2, -y-3/4'
'-z-3/4, -y-1/4, x-1/2'
'-z-1/4, y-1/2, -x-3/4'
'z-1/2, -y-3/4, -x-1/4'
'z, y, x'
'-x, -y+1/2, -z+1/2'
'x-3/4, y+1/4, -z'
'x-1/4, -y, z-1/4'
'-x-1/2, y-1/4, z+1/4'
'-z, -x+1/2, -y+1/2'
'-z-1/2, x-1/4, y+1/4'
'z-3/4, x+1/4, -y'
'z-1/4, -x, y-1/4'
'-y, -z+1/2, -x+1/2'
'y-1/4, -z, x-1/4'
'-y-1/2, z-1/4, x+1/4'
'y-3/4, z+1/4, -x'
'-y-3/4, -x+1/4, z'
'y, x+1/2, z+1/2'
'-y-1/4, x, -z-1/4'
'y-1/2, -x-1/4, -z+1/4'
'-x-3/4, -z+1/4, y'
'x-1/2, -z-1/4, -y+1/4'
'x, z+1/2, y+1/2'
'-x-1/4, z, -y-1/4'
'-z-3/4, -y+1/4, x'
'-z-1/4, y, -x-1/4'
'z-1/2, -y-1/4, -x+1/4'
'z, y+1/2, x+1/2'
'-x+1/2, -y, -z+1/2'
'x-1/4, y-1/4, -z'
'x+1/4, -y-1/2, z-1/4'
'-x, y-3/4, z+1/4'
'-z+1/2, -x, -y+1/2'
'-z, x-3/4, y+1/4'
'z-1/4, x-1/4, -y'
'z+1/4, -x-1/2, y-1/4'
'-y+1/2, -z, -x+1/2'
'y+1/4, -z-1/2, x-1/4'
'-y, z-3/4, x+1/4'
'y-1/4, z-1/4, -x'
'-y-1/4, -x-1/4, z'
'y+1/2, x, z+1/2'
'-y+1/4, x-1/2, -z-1/4'
'y, -x-3/4, -z+1/4'
'-x-1/4, -z-1/4, y'
'x, -z-3/4, -y+1/4'
'x+1/2, z, y+1/2'
'-x+1/4, z-1/2, -y-1/4'
'-z-1/4, -y-1/4, x'
'-z+1/4, y-1/2, -x-1/4'
'z, -y-3/4, -x+1/4'
'z+1/2, y, x+1/2'
'-x+1/2, -y+1/2, -z'
'x-1/4, y+1/4, -z-1/2'
'x+1/4, -y, z-3/4'
'-x, y-1/4, z-1/4'
'-z+1/2, -x+1/2, -y'
'-z, x-1/4, y-1/4'
'z-1/4, x+1/4, -y-1/2'
'z+1/4, -x, y-3/4'
'-y+1/2, -z+1/2, -x'
'y+1/4, -z, x-3/4'
'-y, z-1/4, x-1/4'
'y-1/4, z+1/4, -x-1/2'
'-y-1/4, -x+1/4, z-1/2'
'y+1/2, x+1/2, z'
'-y+1/4, x, -z-3/4'
'y, -x-1/4, -z-1/4'
'-x-1/4, -z+1/4, y-1/2'
'x, -z-1/4, -y-1/4'
'x+1/2, z+1/2, y'
'-x+1/4, z, -y-3/4'
'-z-1/4, -y+1/4, x-1/2'
'-z+1/4, y, -x-3/4'
'z, -y-1/4, -x-1/4'
'z+1/2, y+1/2, x'

loop_
_atom_site_label
_atom_site_type_symbol
_atom_site_fract_x
_atom_site_fract_y
_atom_site_fract_z
_atom_site_U_iso_or_equiv
_atom_site_adp_type
_atom_site_occupancy
_atom_site_symmetry_multiplicity
_atom_site_calc_flag
_atom_site_refinement_flags
Zn1 Zn 0.1250 0.1250 0.6250 0.179(5) Uani 1 24 d S
N1 N 0.188(2) 0.010(4) 0.688(2) 0.142(19) Uiso 0.17 2 d SPDU
C1 C 0.256(3) 0.021(4) 0.756(3) 0.146(13) Uiso 0.17 2 d SPDU
N2 N 0.284(3) -0.067(5) 0.784(3) 0.18(3) Uiso 0.17 2 d SPDU
N3 N 0.231(4) -0.131(4) 0.731(4) 0.23(3) Uiso 0.17 2 d SPDU
C2 C 0.174(3) -0.082(5) 0.674(3) 0.20(3) Uiso 0.17 2 d SPDU
H2A H 0.1250 -0.1100 0.6250 0.245 Uiso 0.33 4 d SPR
N4 N 0.291(4) 0.108(5) 0.791(4) 0.23(3) Uiso 0.17 2 d SPDU
H4A H 0.3362 0.1081 0.8362 0.282 Uiso 0.17 2 d SPR
H4C H 0.2674 0.1632 0.7674 0.282 Uiso 0.17 2 d SPR
O1 O 0.307(6) 0.307(6) 0.807(6) 0.50(9) Uiso 0.25 6 d SP

loop_
_atom_site_aniso_label
_atom_site_aniso_U_11
_atom_site_aniso_U_22
_atom_site_aniso_U_33
_atom_site_aniso_U_23
_atom_site_aniso_U_13
_atom_site_aniso_U_12
Zn1 0.179(5) 0.179(5) 0.179(5) 0.000 0.000 0.000

loop_
_atom_type_symbol
_atom_type_description
_atom_type_scat_dispersion_real
_atom_type_scat_dispersion_imag
_atom_type_scat_source
C C 0.0033 0.0016 'International Tables Vol C Tables 4.2.6.8 and 6.1.1.4'
H H 0.0000 0.0000 'International Tables Vol C Tables 4.2.6.8 and 6.1.1.4'
N N 0.0061 0.0033 'International Tables Vol C Tables 4.2.6.8 and 6.1.1.4'
O O 0.0106 0.0060 'International Tables Vol C Tables 4.2.6.8 and 6.1.1.4'
Zn Zn 0.2839 1.4301 'International Tables Vol C Tables 4.2.6.8 and 6.1.1.4'

loop_
_geom_angle_atom_site_label_1
_geom_angle_atom_site_label_2
_geom_angle_atom_site_label_3
_geom_angle
_geom_angle_site_symmetry_1
_geom_angle_site_symmetry_3
N2 Zn1 N2 19(3) 103_556 123
N2 Zn1 N2 19(3) 103_556 155
N2 Zn1 N2 19(3) 123 155
N2 Zn1 N2 131(4) 103_556 125_655
N2 Zn1 N2 114.6(8) 123 125_655
N2 Zn1 N2 114.6(8) 155 125_655
N2 Zn1 N2 114.6(8) 103_556 105_566
N2 Zn1 N2 114.6(8) 123 105_566
N2 Zn1 N2 131(4) 155 105_566
N2 Zn1 N2 97(3) 125_655 105_566
N2 Zn1 N2 114.6(8) 103_556 145_556
N2 Zn1 N2 131(4) 123 145_556
N2 Zn1 N2 114.6(8) 155 145_556
N2 Zn1 N2 97(3) 125_655 145_556
N2 Zn1 N2 97(3) 105_566 145_556
N2 Zn1 N2 99.7(15) 103_556 152_466
N2 Zn1 N2 97(3) 123 152_466
N2 Zn1 N2 114.6(8) 155 152_466
N2 Zn1 N2 99.7(15) 125_655 152_466
N2 Zn1 N2 19(3) 105_566 152_466
N2 Zn1 N2 114.6(8) 145_556 152_466
N2 Zn1 N2 114.6(8) 103_556 100_665
N2 Zn1 N2 99.7(15) 123 100_665
N2 Zn1 N2 97(3) 155 100_665
N2 Zn1 N2 19(3) 125_655 100_665
N2 Zn1 N2 114.6(8) 105_566 100_665
N2 Zn1 N2 99.7(15) 145_556 100_665
N2 Zn1 N2 114.6(8) 152_466 100_665
N2 Zn1 N2 97(3) 103_556 170_557
N2 Zn1 N2 99.7(15) 123 170_557
N2 Zn1 N2 114.6(8) 155 170_557
N2 Zn1 N2 114.6(8) 125_655 170_557
N2 Zn1 N2 19(3) 105_566 170_557
N2 Zn1 N2 99.7(15) 145_556 170_557
N2 Zn1 N2 19(3) 152_466 170_557
N2 Zn1 N2 131(4) 100_665 170_557
N2 Zn1 N2 99.7(15) 103_556 174_656
N2 Zn1 N2 114.6(8) 123 174_656
N2 Zn1 N2 97(3) 155 174_656
N2 Zn1 N2 99.7(15) 125_655 174_656
N2 Zn1 N2 114.6(8) 105_566 174_656
N2 Zn1 N2 19(3) 145_556 174_656
N2 Zn1 N2 131(4) 152_466 174_656
N2 Zn1 N2 97(3) 100_665 174_656
N2 Zn1 N2 114.6(8) 170_557 174_656
N2 Zn1 N2 114.6(8) 103_556 178_566
N2 Zn1 N2 97(3) 123 178_566
N2 Zn1 N2 99.7(15) 155 178_566
N2 Zn1 N2 19(3) 125_655 178_566
N2 Zn1 N2 99.7(15) 105_566 178_566
N2 Zn1 N2 114.6(8) 145_556 178_566
N2 Zn1 N2 97(3) 152_466 178_566
N2 Zn1 N2 19(3) 100_665 178_566
N2 Zn1 N2 114.6(8) 170_557 178_566
N2 Zn1 N2 114.6(8) 174_656 178_566
N2 Zn1 N2 97(3) 103_556 132_646
N2 Zn1 N2 114.6(8) 123 132_646
N2 Zn1 N2 99.7(15) 155 132_646
N2 Zn1 N2 114.6(8) 125_655 132_646
N2 Zn1 N2 99.7(15) 105_566 132_646
N2 Zn1 N2 19(3) 145_556 132_646
N2 Zn1 N2 114.6(8) 152_466 132_646
N2 Zn1 N2 114.6(8) 100_665 132_646
N2 Zn1 N2 97(3) 170_557 132_646
N2 Zn1 N2 19(3) 174_656 132_646
N2 Zn1 N2 131(4) 178_566 132_646
N2 N1 N2 77(10) 174_656 132_646
N2 N1 N2 38(8) 174_656 145_556
N2 N1 N2 38(8) 132_646 145_556
N2 N1 N1 9(8) 174_656 84_455
N2 N1 N1 68(8) 132_646 84_455
N2 N1 N1 30.01(15) 145_556 84_455
N2 N1 N1 68(8) 174_656 30_445
N2 N1 N1 9(8) 132_646 30_445
N2 N1 N1 30.01(17) 145_556 30_445
N1 N1 N1 60.000(12) 84_455 30_445
N2 N1 C1 82(10) 174_656 84_455
N2 N1 C1 65(10) 132_646 84_455
N2 N1 C1 67(7) 145_556 84_455
N1 N1 C1 77(4) 84_455 84_455
N1 N1 C1 63(2) 30_445 84_455
N2 N1 C1 65(10) 174_656 30_445
N2 N1 C1 82(10) 132_646 30_445
N2 N1 C1 67(7) 145_556 30_445
N1 N1 C1 63(2) 84_455 30_445
N1 N1 C1 77(4) 30_445 30_445
C1 N1 C1 26(4) 84_455 30_445
N2 N1 C1 80(10) 174_656 145_556
N2 N1 C1 80(10) 132_646 145_556
N2 N1 C1 76(6) 145_556 145_556
N1 N1 C1 78(4) 84_455 145_556
N1 N1 C1 78(4) 30_445 145_556
C1 N1 C1 16(3) 84_455 145_556
C1 N1 C1 16(3) 30_445 145_556
N2 N1 C2 137(9) 174_656 .
N2 N1 C2 137(9) 132_646 .
N2 N1 C2 158(7) 145_556 .
N1 N1 C2 142.9(12) 84_455 .
N1 N1 C2 142.9(12) 30_445 .
C1 N1 C2 91(3) 84_455 .
C1 N1 C2 91(3) 30_445 .
C1 N1 C2 81(5) 145_556 .
N2 N1 C1 60(10) 174_656 .
N2 N1 C1 60(10) 132_646 .
N2 N1 C1 49(7) 145_556 .
N1 N1 C1 54.9(17) 84_455 .
N1 N1 C1 54.9(17) 30_445 .
C1 N1 C1 22(4) 84_455 .
C1 N1 C1 22(4) 30_445 .
C1 N1 C1 27(5) 145_556 .
C2 N1 C1 108.7(11) . .
N2 N1 C1 74(10) 174_656 174_656
N2 N1 C1 59(10) 132_646 174_656
N2 N1 C1 59(4) 145_556 174_656
N1 N1 C1 68(2) 84_455 174_656
N1 N1 C1 56(3) 30_445 174_656
C1 N1 C1 9(3) 84_455 174_656
C1 N1 C1 26(4) 30_445 174_656
C1 N1 C1 21(3) 145_556 174_656
C2 N1 C1 100(3) . 174_656
C1 N1 C1 14(2) . 174_656
N2 N1 C1 59(10) 174_656 132_646
N2 N1 C1 74(10) 132_646 132_646
N2 N1 C1 59(4) 145_556 132_646
N1 N1 C1 56(3) 84_455 132_646
N1 N1 C1 68(2) 30_445 132_646
C1 N1 C1 26(4) 84_455 132_646
C1 N1 C1 9(3) 30_445 132_646
C1 N1 C1 21(3) 145_556 132_646
C2 N1 C1 100(3) . 132_646
C1 N1 C1 14(2) . 132_646
C1 N1 C1 21(3) 174_656 132_646
C1 C1 C1 102(10) 132_646 174_656
C1 C1 C1 90.00(5) 132_646 84_455
C1 C1 C1 39(10) 174_656 84_455
C1 C1 C1 39(10) 132_646 30_445
C1 C1 C1 90.00(5) 174_656 30_445
C1 C1 C1 60.00(4) 84_455 30_445
C1 C1 C1 57(4) 132_646 145_556
C1 C1 C1 57(4) 174_656 145_556
C1 C1 C1 33(4) 84_455 145_556
C1 C1 C1 33(4) 30_445 145_556
C1 C1 N2 118(10) 132_646 145_556
C1 C1 N2 118(10) 174_656 145_556
C1 C1 N2 94(5) 84_455 145_556
C1 C1 N2 94(5) 30_445 145_556
C1 C1 N2 108(10) 145_556 145_556
C1 C1 N1 138(10) 132_646 30_445
C1 C1 N1 92(10) 174_656 30_445
C1 C1 N1 77(2) 84_455 30_445
C1 C1 N1 103(4) 30_445 30_445
C1 C1 N1 102(10) 145_556 30_445
N2 C1 N1 27(2) 145_556 30_445
C1 C1 N1 92(10) 132_646 84_455
C1 C1 N1 138(10) 174_656 84_455
C1 C1 N1 103(4) 84_455 84_455
C1 C1 N1 77(2) 30_445 84_455
C1 C1 N1 102(10) 145_556 84_455
N2 C1 N1 27(2) 145_556 84_455
N1 C1 N1 54(5) 30_445 84_455
C1 C1 N2 114(10) 132_646 132_646
C1 C1 N2 89(10) 174_656 132_646
C1 C1 N2 60(3) 84_455 132_646
C1 C1 N2 77(2) 30_445 132_646
C1 C1 N2 79(9) 145_556 132_646
N2 C1 N2 33(6) 145_556 132_646
N1 C1 N2 26(3) 30_445 132_646
N1 C1 N2 50(4) 84_455 132_646
C1 C1 N2 89(10) 132_646 174_656
C1 C1 N2 114(10) 174_656 174_656
C1 C1 N2 77(2) 84_455 174_656
C1 C1 N2 60(3) 30_445 174_656
C1 C1 N2 79(9) 145_556 174_656
N2 C1 N2 33(6) 145_556 174_656
N1 C1 N2 50(4) 30_445 174_656
N1 C1 N2 26(3) 84_455 174_656
N2 C1 N2 32(5) 132_646 174_656
C1 C1 N1 71(10) 132_646 145_556
C1 C1 N1 71(10) 174_656 145_556
C1 C1 N1 102(4) 84_455 145_556
C1 C1 N1 102(4) 30_445 145_556
C1 C1 N1 90(10) 145_556 145_556
N2 C1 N1 161(9) 145_556 145_556
N1 C1 N1 150(5) 30_445 145_556
N1 C1 N1 150(5) 84_455 145_556
N2 C1 N1 161(4) 132_646 145_556
N2 C1 N1 161(4) 174_656 145_556
C1 C1 N2 48(10) 132_646 84_455
C1 C1 N2 75(10) 174_656 84_455
C1 C1 N2 93(4) 84_455 84_455
C1 C1 N2 77.7(18) 30_445 84_455
C1 C1 N2 71(10) 145_556 84_455
N2 C1 N2 164(2) 145_556 84_455
N1 C1 N2 167(5) 30_445 84_455
N1 C1 N2 137(2) 84_455 84_455
N2 C1 N2 150(5) 132_646 84_455
N2 C1 N2 136(3) 174_656 84_455
N1 C1 N2 25(2) 145_556 84_455
N1 N2 N1 163(10) 174_656 132_646
N1 N2 N2 52(8) 174_656 84_455
N1 N2 N2 112(8) 132_646 84_455
N1 N2 N2 112(8) 174_656 30_445
N1 N2 N2 52(8) 132_646 30_445
N2 N2 N2 60.00(2) 84_455 30_445
N1 N2 N1 82(8) 174_656 145_556
N1 N2 N1 82(8) 132_646 145_556
N2 N2 N1 30.01(15) 84_455 145_556
N2 N2 N1 30.01(16) 30_445 145_556
N1 N2 C1 88(10) 174_656 145_556
N1 N2 C1 88(10) 132_646 145_556
N2 N2 C1 86(5) 84_455 145_556
N2 N2 C1 86(5) 30_445 145_556
N1 N2 C1 85(9) 145_556 145_556
N1 N2 C1 72(10) 174_656 132_646
N1 N2 C1 98(10) 132_646 132_646
N2 N2 C1 60(3) 84_455 132_646
N2 N2 C1 74(3) 30_445 132_646
N1 N2 C1 63(5) 145_556 132_646
C1 N2 C1 26(5) 145_556 132_646
N1 N2 C1 98(10) 174_656 174_656
N1 N2 C1 72(10) 132_646 174_656
N2 N2 C1 74(3) 84_455 174_656
N2 N2 C1 60(3) 30_445 174_656
N1 N2 C1 63(5) 145_556 174_656
C1 N2 C1 26(5) 145_556 174_656
C1 N2 C1 25(5) 132_646 174_656
N1 N2 C1 75(10) 174_656 30_445
N1 N2 C1 99(10) 132_646 30_445
N2 N2 C1 75(3) 84_455 30_445
N2 N2 C1 87(4) 30_445 30_445
N1 N2 C1 79(8) 145_556 30_445
C1 N2 C1 14(2) 145_556 30_445
C1 N2 C1 16(4) 132_646 30_445
C1 N2 C1 30(5) 174_656 30_445
N1 N2 C1 99(10) 174_656 84_455
N1 N2 C1 75(10) 132_646 84_455
N2 N2 C1 87(4) 84_455 84_455
N2 N2 C1 75(3) 30_445 84_455
N1 N2 C1 79(8) 145_556 84_455
C1 N2 C1 14(2) 145_556 84_455
C1 N2 C1 30(5) 132_646 84_455
C1 N2 C1 16(4) 174_656 84_455
C1 N2 C1 25(4) 30_445 84_455
N1 N2 C1 85(10) 174_656 .
N1 N2 C1 85(10) 132_646 .
N2 N2 C1 64.3(18) 84_455 .
N2 N2 C1 64.3(18) 30_445 .
N1 N2 C1 59(7) 145_556 .
C1 N2 C1 26(5) 145_556 .
C1 N2 C1 13(2) 132_646 .
C1 N2 C1 13(2) 174_656 .
C1 N2 C1 23(3) 30_445 .
C1 N2 C1 23(3) 84_455 .
N1 N2 N3 98(8) 174_656 .
N1 N2 N3 98(8) 132_646 .
N2 N2 N3 147.1(9) 84_455 .
N2 N2 N3 147.1(9) 30_445 .
N1 N2 N3 165(7) 145_556 .
C1 N2 N3 80(5) 145_556 .
C1 N2 N3 103(3) 132_646 .
C1 N2 N3 103(3) 174_656 .
C1 N2 N3 87(3) 30_445 .
C1 N2 N3 87(3) 84_455 .
C1 N2 N3 105.7(11) . .
N4 N3 C2 6(9) 145_556 .
N4 N3 N2 103(9) 145_556 .
C2 N3 N2 108.9(14) . .
N4 N3 N1 101(10) 145_556 174_656
C2 N3 N1 107(4) . 174_656
N2 N3 N1 20(2) . 174_656
N4 N3 N1 101(10) 145_556 132_646
C2 N3 N1 107(4) . 132_646
N2 N3 N1 20(2) . 132_646
N1 N3 N1 39(4) 174_656 132_646
N4 N3 C1 63(9) 145_556 145_556
C2 N3 C1 69(4) . 145_556
N2 N3 C1 40(4) . 145_556
N1 N3 C1 42.9(13) 174_656 145_556
N1 N3 C1 42.9(13) 132_646 145_556
N4 N3 C2 83(6) 145_556 132_646
C2 N3 C2 86(4) . 132_646
N2 N3 C2 66(2) . 132_646
N1 N3 C2 85(4) 174_656 132_646
N1 N3 C2 46.4(13) 132_646 132_646
C1 N3 C2 63.1(13) 145_556 132_646
N4 N3 C2 83(6) 145_556 174_656
C2 N3 C2 86(4) . 174_656
N2 N3 C2 66(2) . 174_656
N1 N3 C2 46.4(13) 174_656 174_656
N1 N3 C2 85(4) 132_646 174_656
C1 N3 C2 63.1(13) 145_556 174_656
C2 N3 C2 125(2) 132_646 174_656
N4 N3 C1 61(8) 145_556 84_455
C2 N3 C1 66.8(14) . 84_455
N2 N3 C1 43.0(15) . 84_455
N1 N3 C1 49(4) 174_656 84_455
N1 N3 C1 41(4) 132_646 84_455
C1 N3 C1 8.7(18) 145_556 84_455
C2 N3 C1 55(2) 132_646 84_455
C2 N3 C1 72(3) 174_656 84_455
N4 N3 C1 61(8) 145_556 30_445
C2 N3 C1 66.8(14) . 30_445
N2 N3 C1 43.0(15) . 30_445
N1 N3 C1 41(4) 174_656 30_445
N1 N3 C1 49(4) 132_646 30_445
C1 N3 C1 8.7(18) 145_556 30_445
C2 N3 C1 72(3) 132_646 30_445
C2 N3 C1 55(2) 174_656 30_445
C1 N3 C1 17(3) 84_455 30_445
N4 C2 N1 104(7) 145_556 .
N4 C2 N3 4(7) 145_556 .
N1 C2 N3 108.3(14) . .
N4 C2 C1 58(5) 145_556 145_556
N1 C2 C1 46(4) . 145_556
N3 C2 C1 62(4) . 145_556
N4 C2 N2 99(6) 145_556 132_646
N1 C2 N2 12(2) . 132_646
N3 C2 N2 103(4) . 132_646
C1 C2 N2 42.1(11) 145_556 132_646
N4 C2 N2 99(6) 145_556 174_656
N1 C2 N2 12(2) . 174_656
N3 C2 N2 103(4) . 174_656
C1 C2 N2 42.1(11) 145_556 174_656
N2 C2 N2 22(4) 132_646 174_656
N4 C2 C1 65(6) 145_556 84_455
N1 C2 C1 40.2(10) . 84_455
N3 C2 C1 69.1(11) . 84_455
C1 C2 C1 11(3) 145_556 84_455
N2 C2 C1 34(4) 132_646 84_455
N2 C2 C1 39(3) 174_656 84_455
N4 C2 C1 65(6) 145_556 30_445
N1 C2 C1 40.2(10) . 30_445
N3 C2 C1 69.1(11) . 30_445
C1 C2 C1 11(3) 145_556 30_445
N2 C2 C1 39(3) 132_646 30_445
N2 C2 C1 34(4) 174_656 30_445
C1 C2 C1 17(3) 84_455 30_445
N4 C2 N3 91(5) 145_556 132_646
N1 C2 N3 57(3) . 132_646
N3 C2 N3 94(4) . 132_646
C1 C2 N3 62.8(9) 145_556 132_646
N2 C2 N3 46.0(13) 132_646 132_646
N2 C2 N3 67(4) 174_656 132_646
C1 C2 N3 53(2) 84_455 132_646
C1 C2 N3 68.8(19) 30_445 132_646
N4 C2 N3 91(5) 145_556 174_656
N1 C2 N3 57(3) . 174_656
N3 C2 N3 94(4) . 174_656
C1 C2 N3 62.8(9) 145_556 174_656
N2 C2 N3 67(4) 132_646 174_656
N2 C2 N3 46.0(13) 174_656 174_656
C1 C2 N3 68.8(19) 84_455 174_656
C1 C2 N3 53(2) 30_445 174_656
N3 C2 N3 113(4) 132_646 174_656
N4 C2 N4 74(5) 145_556 30_445
N1 C2 N4 65(2) . 30_445
N3 C2 N4 76(3) . 30_445
C1 C2 N4 55(3) 145_556 30_445
N2 C2 N4 73(3) 132_646 30_445
N2 C2 N4 53(3) 174_656 30_445
C1 C2 N4 63(4) 84_455 30_445
C1 C2 N4 46.5(9) 30_445 30_445
N3 C2 N4 114(3) 132_646 30_445
N3 C2 N4 18(4) 174_656 30_445
N4 C2 N4 74(5) 145_556 84_455
N1 C2 N4 65(2) . 84_455
N3 C2 N4 76(3) . 84_455
C1 C2 N4 55(3) 145_556 84_455
N2 C2 N4 53(3) 132_646 84_455
N2 C2 N4 73(3) 174_656 84_455
C1 C2 N4 46.5(9) 84_455 84_455
C1 C2 N4 63(4) 30_445 84_455
N3 C2 N4 18(4) 132_646 84_455
N3 C2 N4 114(3) 174_656 84_455
N4 C2 N4 110(5) 30_445 84_455
N4 C2 H2A 131.9 145_556 .
N1 C2 H2A 124.1 . .
N3 C2 H2A 127.6 . .
C1 C2 H2A 170.0 145_556 .
N2 C2 H2A 128.3 132_646 .
N2 C2 H2A 128.3 174_656 .
C1 C2 H2A 161.5 84_455 .
C1 C2 H2A 161.5 30_445 .
N3 C2 H2A 113.4 132_646 .
N3 C2 H2A 113.4 174_656 .
N4 C2 H2A 124.1 30_445 .
N4 C2 H2A 124.1 84_455 .
N3 N4 C2 170(10) 145_556 145_556
N3 N4 C1 97(9) 145_556 .
C2 N4 C1 93(7) 145_556 .
N3 N4 N2 58(7) 145_556 145_556
C2 N4 N2 133(10) 145_556 145_556
C1 N4 N2 40(4) . 145_556
N3 N4 C1 102(9) 145_556 132_646
C2 N4 C1 88(9) 145_556 132_646
C1 N4 C1 11(2) . 132_646
N2 N4 C1 45.2(16) 145_556 132_646
N3 N4 C1 102(9) 145_556 174_656
C2 N4 C1 88(9) 145_556 174_656
C1 N4 C1 11(2) . 174_656
N2 N4 C1 45.2(16) 145_556 174_656
C1 N4 C1 19(2) 132_646 174_656
N3 N4 N1 141(10) 145_556 145_556
C2 N4 N1 49(6) 145_556 145_556
C1 N4 N1 44(3) . 145_556
N2 N4 N1 84(4) 145_556 145_556
C1 N4 N1 40(3) 132_646 145_556
C1 N4 N1 40(3) 174_656 145_556
N3 N4 N1 61(8) 145_556 30_445
C2 N4 N1 129(7) 145_556 30_445
C1 N4 N1 41.0(17) . 30_445
N2 N4 N1 18(2) 145_556 30_445
C1 N4 N1 50(4) 132_646 30_445
C1 N4 N1 42(4) 174_656 30_445
N1 N4 N1 82(4) 145_556 30_445
N3 N4 N1 61(8) 145_556 84_455
C2 N4 N1 129(7) 145_556 84_455
C1 N4 N1 41.0(17) . 84_455
N2 N4 N1 18(2) 145_556 84_455
C1 N4 N1 42(4) 132_646 84_455
C1 N4 N1 50(4) 174_656 84_455
N1 N4 N1 82(4) 145_556 84_455
N1 N4 N1 35(4) 30_445 84_455
N3 N4 N4 105(6) 145_556 174_656
C2 N4 N4 80(7) 145_556 174_656
C1 N4 N4 59.5(4) . 174_656
N2 N4 N4 74.6(19) 145_556 174_656
C1 N4 N4 67.8(17) 132_646 174_656
C1 N4 N4 49.3(18) 174_656 174_656
N1 N4 N4 60(4) 145_556 174_656
N1 N4 N4 59(3) 30_445 174_656
N1 N4 N4 89(4) 84_455 174_656
N3 N4 N4 105(6) 145_556 132_646
C2 N4 N4 80(7) 145_556 132_646
C1 N4 N4 59.5(4) . 132_646
N2 N4 N4 74.6(19) 145_556 132_646
C1 N4 N4 49.3(18) 132_646 132_646
C1 N4 N4 67.8(17) 174_656 132_646
N1 N4 N4 60(4) 145_556 132_646
N1 N4 N4 89(4) 30_445 132_646
N1 N4 N4 59(3) 84_455 132_646
N4 N4 N4 114(5) 174_656 132_646
N3 N4 C2 79(4) 145_556 84_455
C2 N4 C2 105(5) 145_556 84_455
C1 N4 C2 65(2) . 84_455
N2 N4 C2 62(3) 145_556 84_455
C1 N4 C2 58(3) 132_646 84_455
C1 N4 C2 75.8(14) 174_656 84_455
N1 N4 C2 82(3) 145_556 84_455
N1 N4 C2 79(5) 30_445 84_455
N1 N4 C2 44.2(9) 84_455 84_455
N4 N4 C2 125(2) 174_656 84_455
N4 N4 C2 26(4) 132_646 84_455
N3 N4 H4A 142.8 145_556 .
C2 N4 H4A 26.8 145_556 .
C1 N4 H4A 120.0 . .
N2 N4 H4A 159.5 145_556 .
C1 N4 H4A 114.8 132_646 .
C1 N4 H4A 114.8 174_656 .
N1 N4 H4A 75.9 145_556 .
N1 N4 H4A 151.9 30_445 .
N1 N4 H4A 151.9 84_455 .
N4 N4 H4A 94.8 174_656 .
N4 N4 H4A 94.8 132_646 .
C2 N4 H4A 114.6 84_455 .
N3 N4 H4C 22.8 145_556 .
C2 N4 H4C 146.8 145_556 .
C1 N4 H4C 120.0 . .
N2 N4 H4C 80.5 145_556 .
C1 N4 H4C 124.3 132_646 .
C1 N4 H4C 124.3 174_656 .
N1 N4 H4C 164.1 145_556 .
N1 N4 H4C 82.7 30_445 .
N1 N4 H4C 82.7 84_455 .
N4 N4 H4C 115.0 174_656 .
N4 N4 H4C 115.0 132_646 .
C2 N4 H4C 90.0 84_455 .
H4A N4 H4C 120.0 . .

loop_
_geom_bond_atom_site_label_1
_geom_bond_atom_site_label_2
_geom_bond_distance
_geom_bond_site_symmetry_2
Zn1 N2 1.96(6) 103_556
Zn1 N2 1.96(6) 123
Zn1 N2 1.96(6) 155
Zn1 N2 1.96(6) 125_655
Zn1 N2 1.96(6) 105_566
Zn1 N2 1.96(6) 145_556
Zn1 N2 1.96(6) 152_466
Zn1 N2 1.96(6) 100_665
Zn1 N2 1.96(6) 170_557
Zn1 N2 1.96(6) 174_656
Zn1 N2 1.96(6) 178_566
Zn1 N2 1.96(6) 132_646
N1 N2 0.52(4) 174_656
N1 N2 0.52(4) 132_646
N1 N2 0.97(8) 145_556
N1 N1 1.03(9) 84_455
N1 N1 1.03(8) 30_445
N1 C1 1.13(3) 84_455
N1 C1 1.13(3) 30_445
N1 C1 1.19(11) 145_556
N1 C2 1.317(8) .
N1 C1 1.345(7) .
N1 C1 1.40(10) 174_656
N1 C1 1.40(10) 132_646
C1 C1 0.33(8) 132_646
C1 C1 0.33(8) 174_656
C1 C1 0.52(7) 84_455
C1 C1 0.52(7) 30_445
C1 C1 0.62(9) 145_556
C1 N2 1.02(12) 145_556
C1 N1 1.13(3) 30_445
C1 N1 1.13(3) 84_455
C1 N2 1.17(11) 132_646
C1 N2 1.17(11) 174_656
C1 N1 1.19(11) 145_556
C1 N2 1.215(18) 84_455
N2 N1 0.52(4) 174_656
N2 N1 0.52(4) 132_646
N2 N2 0.65(12) 84_455
N2 N2 0.65(12) 30_445
N2 N1 0.97(8) 145_556
N2 C1 1.02(12) 145_556
N2 C1 1.17(11) 132_646
N2 C1 1.17(11) 174_656
N2 C1 1.215(18) 30_445
N2 C1 1.215(18) 84_455
N2 N3 1.368(8) .
N3 N4 0.54(12) 145_556
N3 C2 1.324(8) .
N3 N1 1.53(6) 174_656
N3 N1 1.53(6) 132_646
N3 C1 1.56(10) 145_556
N3 C2 1.77(4) 132_646
N3 C2 1.77(4) 174_656
N3 C1 1.78(5) 84_455
N3 C1 1.78(5) 30_445
C2 N4 0.79(11) 145_556
C2 C1 1.64(8) 145_556
C2 N2 1.73(6) 132_646
C2 N2 1.73(6) 174_656
C2 C1 1.75(6) 84_455
C2 C1 1.75(6) 30_445
C2 N3 1.77(4) 132_646
C2 N3 1.77(4) 174_656
C2 N4 1.79(2) 30_445
C2 N4 1.79(2) 84_455
C2 H2A 1.0332 .
N4 N3 0.54(12) 145_556
N4 C2 0.79(11) 145_556
N4 N2 1.58(8) 145_556
N4 C1 1.58(4) 132_646
N4 C1 1.58(4) 174_656
N4 N1 1.69(12) 145_556
N4 N1 1.72(6) 30_445
N4 N1 1.72(6) 84_455
N4 N4 1.74(7) 174_656
N4 N4 1.74(7) 132_646
N4 C2 1.79(2) 84_455
N4 H4A 0.9000 .
N4 H4C 0.9001 .
